data_7000633
loop_
_publ_author_name
'Das, Madhab C.'
'Ghosh, Sujit K.'
'Sa\~nudo, E. Carolina'
'Bharadwaj, Parimal K.'

_publ_section_title
;
 Coordination polymers with pyridine-2,4,6-tricarboxylic acid and
 alkaline-earth/lanthanide/transition metals: synthesis and X-ray
 structures
;
_journal_issue 9
_journal_name_full 'Dalton Transactions'
_journal_page_first 1644
_journal_page_last 1658
_journal_paper_doi 10.1039/b814066a
_journal_year 2009
_chemical_formula_sum 'C16 H10 Ba2 N2 O14'
_chemical_formula_weight 728.94
_chemical_name_systematic
;
?
;
_space_group_IT_number 2
_symmetry_cell_setting triclinic
_symmetry_space_group_name_Hall '-P 1'
_symmetry_space_group_name_H-M 'P -1'
_atom_sites_solution_hydrogens geom
_atom_sites_solution_primary direct
_atom_sites_solution_secondary difmap
_audit_creation_method SHELXL-97
_cell_angle_alpha 101.448(5)
_cell_angle_beta 92.926(4)
_cell_angle_gamma 90.140(4)
_cell_formula_units_Z 2
_cell_length_a 7.310(3)
_cell_length_b 7.851(4)
_cell_length_c 17.242(4)
_cell_measurement_temperature 100(1)
_cell_measurement_theta_max 28.4
_cell_measurement_theta_min 2.4
_cell_volume 968.5(7)
_computing_cell_refinement 'SAINT 6.45 ( Bruker, 2003)'
_computing_data_collection 'SMART 5.628 (Bruker, 2003)'
_computing_data_reduction 'SAINT 6.45 (Bruker, 2003)'
_computing_molecular_graphics 'Diamond 2.1e'
_computing_structure_refinement 'SHELXL-97 (Sheldrick, 1997)'
_computing_structure_solution SIR-97
_diffrn_ambient_temperature 100(1)
_diffrn_measured_fraction_theta_full 0.986
_diffrn_measured_fraction_theta_max 0.986
_diffrn_measurement_device_type 'Bruker SMART APEX'
_diffrn_measurement_method /w-scans
_diffrn_radiation_monochromator graphite
_diffrn_radiation_source 'fine-focus sealed tube'
_diffrn_radiation_type MoK\a
_diffrn_radiation_wavelength 0.71069
_diffrn_reflns_av_R_equivalents 0.0183
_diffrn_reflns_av_sigmaI/netI 0.0405
_diffrn_reflns_limit_h_max 9
_diffrn_reflns_limit_h_min -9
_diffrn_reflns_limit_k_max 8
_diffrn_reflns_limit_k_min -10
_diffrn_reflns_limit_l_max 23
_diffrn_reflns_limit_l_min -21
_diffrn_reflns_number 6407
_diffrn_reflns_theta_full 28.34
_diffrn_reflns_theta_max 28.34
_diffrn_reflns_theta_min 2.41
_exptl_absorpt_coefficient_mu 4.127
_exptl_absorpt_correction_T_max 0.5765
_exptl_absorpt_correction_T_min 0.4924
_exptl_absorpt_correction_type empirical
_exptl_absorpt_process_details 'SADABS 2.10 (Bruker 2003)'
_exptl_crystal_colour colorless
_exptl_crystal_density_diffrn 2.500
_exptl_crystal_density_method 'not measured'
_exptl_crystal_description 'rectangular parallelopipeds'
_exptl_crystal_F_000 688
_exptl_crystal_size_max 0.20
_exptl_crystal_size_mid 0.18
_exptl_crystal_size_min 0.15
_refine_diff_density_max 0.730
_refine_diff_density_min -0.447
_refine_diff_density_rms 0.554
_refine_ls_extinction_method none
_refine_ls_goodness_of_fit_ref 1.160
_refine_ls_hydrogen_treatment mixed
_refine_ls_matrix_type full
_refine_ls_number_parameters 285
_refine_ls_number_reflns 4630
_refine_ls_number_restraints 6
_refine_ls_restrained_S_all 1.167
_refine_ls_R_factor_all 0.0766
_refine_ls_R_factor_gt 0.0529
_refine_ls_shift/su_max 0.000
_refine_ls_shift/su_mean 0.000
_refine_ls_structure_factor_coef Fsqd
_refine_ls_weighting_details 'calc w=1/[\s^2^(Fo^2^)+(0.0904P)^2^+4.1709P] where P=(Fo^2^+2Fc^2^)/3'
_refine_ls_weighting_scheme calc
_refine_ls_wR_factor_gt 0.1249
_refine_ls_wR_factor_ref 0.2091
_reflns_number_gt 4023
_reflns_number_total 4630
_reflns_threshold_expression >2sigma(I)
_cod_data_source_file b814066a.txt
_cod_data_source_block complex9
_cod_depositor_comments
;
The following automatic conversions were performed:
'_symmetry_cell_setting' value 'Triclinic' changed to 'triclinic'
according to '/home/saulius/struct/CIF-dictionaries/cif_core.dic'
dictionary named 'cif_core.dic' version 2.4.1 from 2010-06-29.

Automatic conversion script
Id: cif_fix_enum 1527 2010-12-29 10:47:43Z saulius 
;
_cod_original_sg_symbol_H-M P-1
_cod_database_code 7000633

loop_
_symmetry_equiv_pos_as_xyz
'x, y, z'
'-x, -y, -z'

loop_
_atom_site_label
_atom_site_type_symbol
_atom_site_fract_x
_atom_site_fract_y
_atom_site_fract_z
_atom_site_U_iso_or_equiv
_atom_site_adp_type
_atom_site_occupancy
_atom_site_symmetry_multiplicity
_atom_site_calc_flag
_atom_site_refinement_flags
_atom_site_disorder_assembly
_atom_site_disorder_group
Ba1 Ba 0.24294(9) 0.00421(9) 0.73835(4) 0.0176(2) Uani 1 1 d D . .
Ba2 Ba -0.24094(10) -0.22407(11) 0.82944(4) 0.0259(2) Uani 1 1 d . . .
C11 C 0.2619(14) -0.3613(14) 0.9290(6) 0.0133(19) Uani 1 1 d . . .
OW1 O -0.1407(15) -0.4297(14) 0.6830(5) 0.030(2) Uani 1 1 d D . .
O5 O 0.0566(15) -0.3656(13) 0.4823(6) 0.033(2) Uani 1 1 d . . .
H5 H 0.0183 -0.4469 0.5005 0.039 Uiso 1 1 calc R . .
O3 O 0.5738(12) -0.1358(12) 0.6953(5) 0.0236(18) Uani 1 1 d . . .
O8 O 0.0512(15) 0.1275(12) 0.8866(5) 0.029(2) Uani 1 1 d . . .
O7 O -0.1070(13) -0.1219(12) 0.9857(5) 0.027 Uani 1 1 d . . .
O10 O 0.4060(12) -0.1643(12) 0.8622(6) 0.0265(19) Uani 1 1 d . . .
O9 O 0.1273(12) -0.2646(13) 0.8183(5) 0.0252(19) Uani 1 1 d . . .
O6 O 0.1207(15) -0.2534(12) 0.6109(5) 0.022(2) Uani 1 1 d . . .
O4 O -0.1472(13) -0.0192(12) 0.7201(6) 0.028(2) Uani 1 1 d . . .
C10 C 0.1890(14) -0.5262(14) 0.9129(6) 0.0130(19) Uani 1 1 d . . .
H10 H 0.1396 -0.5729 0.8624 0.016 Uiso 1 1 calc R . .
O1 O 0.4425(15) 0.2663(13) 0.6831(6) 0.035(2) Uani 1 1 d . . .
C4 C 0.1953(18) -0.0803(16) 0.4330(7) 0.023(2) Uani 1 1 d . . .
H4 H 0.1397 -0.1682 0.3949 0.027 Uiso 1 1 calc R . .
N1 N 0.2744(13) 0.0350(13) 0.5720(6) 0.0177(19) Uani 1 1 d . . .
C5 C 0.197(2) -0.0891(18) 0.5138(8) 0.029 Uani 1 1 d . . .
O12 O -0.3914(15) -0.5644(13) 0.8047(6) 0.033(2) Uani 1 1 d . . .
O2 O 0.5290(16) 0.4262(13) 0.5980(6) 0.035(2) Uani 1 1 d . . .
H6 H 0.5733 0.4869 0.6389 0.052 Uiso 1 1 calc R . .
OW2 O 0.032(2) 0.3004(16) 0.7371(8) 0.049(3) Uani 1 1 d D . .
O11 O 0.5202(15) 0.1901(14) 0.8389(5) 0.033 Uani 1 1 d . . .
C3 C 0.2783(15) 0.0615(15) 0.4107(6) 0.017(2) Uani 1 1 d . . .
C12 C -0.3395(17) -0.7025(15) 0.9959(8) 0.022(2) Uani 1 1 d . . .
H12 H -0.3972 -0.8109 0.9838 0.027 Uiso 1 1 calc R . .
C1 C 0.3490(16) 0.1704(15) 0.5505(6) 0.017 Uani 1 1 d . . .
C8 C 0.1206(16) -0.2486(15) 0.5379(7) 0.021(2) Uani 1 1 d . . .
C16 C -0.4067(19) -0.6661(17) 0.8536(7) 0.026(3) Uani 1 1 d D . .
C9 C -0.1884(15) -0.3767(14) 1.0288(7) 0.016(2) Uani 1 1 d . . .
C6 C 0.4452(16) 0.3045(16) 0.6139(7) 0.020(2) Uani 1 1 d . . .
N2 N -0.2549(13) -0.4397(12) 0.9539(5) 0.015 Uani 1 1 d . . .
C14 C 0.1095(17) 0.1947(15) 0.9538(7) 0.019(2) Uani 1 1 d . . .
C13 C -0.3284(16) -0.5973(15) 0.9372(6) 0.019(2) Uani 1 1 d D . .
C2 C 0.358(2) 0.1883(18) 0.4702(9) 0.021 Uani 1 1 d . . .
H2 H 0.4169 0.2840 0.4579 0.037 Uiso 1 1 calc R . .
C15 C 0.2635(18) -0.2528(14) 0.8653(7) 0.021(2) Uani 1 1 d . . .
C7 C -0.2841(15) -0.0703(14) 0.6757(7) 0.016(2) Uani 1 1 d . . .
H1W1 H -0.07(2) -0.40(3) 0.651(9) 0.034(4) Uiso 1 1 d D . .
H2W1 H -0.235(15) -0.46(3) 0.655(10) 0.032(4) Uiso 1 1 d D . .
H1W2 H 0.141(5) 0.319(8) 0.733(13) 0.041(7) Uiso 1 1 d D . .
H2W2 H -0.017(15) 0.386(9) 0.725(7) 0.042(3) Uiso 1 1 d D . .

loop_
_atom_site_aniso_label
_atom_site_aniso_U_11
_atom_site_aniso_U_22
_atom_site_aniso_U_33
_atom_site_aniso_U_23
_atom_site_aniso_U_13
_atom_site_aniso_U_12
Ba1 0.0176(4) 0.0195(3) 0.0167(3) 0.0061(2) 0.0002(2) -0.0041(2)
Ba2 0.0209(4) 0.0379(5) 0.0207(4) 0.0109(3) 0.0001(3) -0.0046(3)
C11 0.012(5) 0.017(5) 0.013(5) 0.010(4) -0.002(4) -0.001(4)
OW1 0.038(6) 0.038(5) 0.016(4) 0.012(4) -0.003(4) -0.001(4)
O5 0.044(6) 0.030(5) 0.022(5) 0.003(4) 0.001(4) -0.018(4)
O3 0.017(4) 0.037(5) 0.020(4) 0.017(4) -0.006(3) -0.005(3)
O8 0.043(6) 0.025(5) 0.018(4) -0.001(4) -0.001(4) -0.006(4)
O7 0.031(6) 0.025(6) 0.023(6) 0.005(4) -0.003(4) 0.004(4)
O10 0.022(4) 0.030(5) 0.034(5) 0.020(4) 0.005(4) -0.001(4)
O9 0.031(4) 0.022(5) 0.017(4) 0.011(4) -0.004(3) 0.002(4)
O6 0.032(6) 0.024(5) 0.011(4) 0.004(3) 0.008(4) -0.001(4)
O4 0.031(5) 0.028(5) 0.024(4) 0.004(4) -0.001(4) -0.006(4)
C10 0.015(5) 0.019(5) 0.005(4) 0.002(4) 0.000(3) -0.007(4)
O1 0.049(6) 0.032(5) 0.025(5) 0.006(4) -0.002(4) -0.028(5)
C4 0.029(6) 0.023(6) 0.019(5) 0.008(5) 0.013(5) 0.001(5)
N1 0.017(5) 0.019(5) 0.020(5) 0.009(4) 0.005(4) -0.007(4)
C5 0.039(6) 0.023(6) 0.023(6) 0.000(5) -0.001(5) 0.002(5)
O12 0.047(6) 0.032(5) 0.019(4) 0.006(4) -0.003(4) -0.013(4)
O2 0.054(7) 0.025(5) 0.024(5) 0.006(4) -0.009(4) -0.017(4)
OW2 0.052(8) 0.040(7) 0.055(8) 0.011(6) -0.006(6) 0.018(6)
O11 0.046(6) 0.035(6) 0.016(6) 0.000(5) -0.001(5) -0.003(5)
C3 0.013(5) 0.022(5) 0.014(5) 0.000(4) -0.002(4) -0.004(4)
C12 0.025(6) 0.016(5) 0.028(6) 0.008(5) 0.003(5) -0.003(4)
C1 0.025(4) 0.019(5) 0.009(4) 0.006(3) 0.004(3) 0.004(3)
C8 0.019(6) 0.019(5) 0.026(6) 0.007(5) 0.001(4) -0.002(4)
C16 0.032(7) 0.024(6) 0.017(5) -0.003(5) -0.001(5) -0.008(5)
C9 0.023(5) 0.012(5) 0.013(5) 0.003(4) -0.006(4) -0.011(4)
C6 0.021(6) 0.026(6) 0.015(5) 0.004(4) 0.008(4) -0.010(4)
N2 0.022(5) 0.019(5) 0.011(5) 0.009(4) 0.005(4) -0.003(4)
C14 0.023(6) 0.018(5) 0.015(5) 0.009(4) -0.006(4) -0.005(4)
C13 0.021(6) 0.024(6) 0.011(5) -0.002(4) 0.007(4) 0.009(4)
C2 0.026(6) 0.023(7) 0.013(6) 0.002(5) -0.002(5) -0.003(5)
C15 0.023(6) 0.016(4) 0.021(6) 0.006(4) 0.004(5) -0.002(4)
C7 0.014(5) 0.012(5) 0.020(5) 0.000(4) 0.002(4) -0.003(4)

loop_
_atom_type_symbol
_atom_type_description
_atom_type_scat_dispersion_real
_atom_type_scat_dispersion_imag
_atom_type_scat_source
C C 0.0033 0.0016 'International Tables Vol C Tables 4.2.6.8 and 6.1.1.4'
H H 0.0000 0.0000 'International Tables Vol C Tables 4.2.6.8 and 6.1.1.4'
N N 0.0061 0.0033 'International Tables Vol C Tables 4.2.6.8 and 6.1.1.4'
O O 0.0106 0.0060 'International Tables Vol C Tables 4.2.6.8 and 6.1.1.4'
Ba Ba -0.3244 2.2819 'International Tables Vol C Tables 4.2.6.8 and 6.1.1.4'

loop_
_geom_angle_atom_site_label_1
_geom_angle_atom_site_label_2
_geom_angle_atom_site_label_3
_geom_angle
_geom_angle_site_symmetry_1
_geom_angle_site_symmetry_3
_geom_angle_publ_flag
O3 Ba1 O6 81.2(3) . . ?
O3 Ba1 OW2 141.8(4) . . ?
O6 Ba1 OW2 108.3(4) . . ?
O3 Ba1 O11 71.3(3) . . ?
O6 Ba1 O11 152.5(3) . . ?
OW2 Ba1 O11 93.1(4) . . ?
O3 Ba1 O4 148.2(3) . . ?
O6 Ba1 O4 67.4(3) . . ?
OW2 Ba1 O4 59.0(4) . . ?
O11 Ba1 O4 140.1(3) . . ?
O3 Ba1 O1 73.4(3) . . ?
O6 Ba1 O1 110.0(3) . . ?
OW2 Ba1 O1 68.5(4) . . ?
O11 Ba1 O1 61.5(3) . . ?
O4 Ba1 O1 121.3(3) . . ?
O3 Ba1 O9 96.9(3) . . ?
O6 Ba1 O9 78.6(3) . . ?
OW2 Ba1 O9 121.1(4) . . ?
O11 Ba1 O9 105.3(3) . . ?
O4 Ba1 O9 72.7(3) . . ?
O1 Ba1 O9 165.3(3) . . ?
O3 Ba1 O10 69.4(3) . . ?
O6 Ba1 O10 108.3(3) . . ?
OW2 Ba1 O10 135.0(3) . . ?
O11 Ba1 O10 63.3(3) . . ?
O4 Ba1 O10 114.8(3) . . ?
O1 Ba1 O10 120.4(3) . . ?
O9 Ba1 O10 44.9(2) . . ?
O3 Ba1 N1 74.2(3) . . ?
O6 Ba1 N1 57.1(3) . . ?
OW2 Ba1 N1 80.5(4) . . ?
O11 Ba1 N1 112.3(3) . . ?
O4 Ba1 N1 92.0(3) . . ?
O1 Ba1 N1 53.5(3) . . ?
O9 Ba1 N1 135.5(3) . . ?
O10 Ba1 N1 142.7(3) . . ?
O3 Ba1 O8 137.9(3) . . ?
O6 Ba1 O8 126.5(3) . . ?
OW2 Ba1 O8 65.9(4) . . ?
O11 Ba1 O8 77.6(3) . . ?
O4 Ba1 O8 65.4(3) . . ?
O1 Ba1 O8 115.1(3) . . ?
O9 Ba1 O8 64.6(3) . . ?
O10 Ba1 O8 71.5(3) . . ?
N1 Ba1 O8 145.7(3) . . ?
O3 Ba1 C15 84.3(3) . . ?
O6 Ba1 C15 94.8(3) . . ?
OW2 Ba1 C15 129.8(4) . . ?
O11 Ba1 C15 83.8(3) . . ?
O4 Ba1 C15 93.0(3) . . ?
O1 Ba1 C15 143.1(3) . . ?
O9 Ba1 C15 22.3(3) . . ?
O10 Ba1 C15 22.7(3) . . ?
N1 Ba1 C15 146.4(3) . . ?
O8 Ba1 C15 64.5(3) . . ?
O3 Ba1 Ba2 131.03(19) . . ?
O6 Ba1 Ba2 76.77(19) . . ?
OW2 Ba1 Ba2 87.0(3) . . ?
O11 Ba1 Ba2 122.6(2) . . ?
O4 Ba1 Ba2 37.97(19) . . ?
O1 Ba1 Ba2 155.5(3) . . ?
O9 Ba1 Ba2 36.18(18) . . ?
O10 Ba1 Ba2 76.88(18) . . ?
N1 Ba1 Ba2 124.22(19) . . ?
O8 Ba1 Ba2 50.47(19) . . ?
C15 Ba1 Ba2 55.1(2) . . ?
O3 Ba1 H1W2 125.7(15) . . ?
O6 Ba1 H1W2 116(5) . . ?
OW2 Ba1 H1W2 16.9(5) . . ?
O11 Ba1 H1W2 81(3) . . ?
O4 Ba1 H1W2 75.6(11) . . ?
O1 Ba1 H1W2 52.3(17) . . ?
O9 Ba1 H1W2 136(3) . . ?
O10 Ba1 H1W2 134(5) . . ?
N1 Ba1 H1W2 75(5) . . ?
O8 Ba1 H1W2 74(4) . . ?
C15 Ba1 H1W2 138(5) . . ?
Ba2 Ba1 H1W2 103.3(14) . . ?
O10 Ba2 O9 171.9(3) 1_455 . ?
O10 Ba2 O7 94.9(3) 1_455 . ?
O9 Ba2 O7 77.0(3) . . ?
O10 Ba2 O4 108.0(3) 1_455 . ?
O9 Ba2 O4 75.7(3) . . ?
O7 Ba2 O4 118.0(3) . . ?
O10 Ba2 O3 71.7(3) 1_455 1_455 ?
O9 Ba2 O3 114.9(2) . 1_455 ?
O7 Ba2 O3 148.5(3) . 1_455 ?
O4 Ba2 O3 46.3(3) . 1_455 ?
O10 Ba2 O12 77.5(3) 1_455 . ?
O9 Ba2 O12 105.8(3) . . ?
O7 Ba2 O12 110.0(3) . . ?
O4 Ba2 O12 130.6(3) . . ?
O3 Ba2 O12 95.1(3) 1_455 . ?
O10 Ba2 OW1 121.7(3) 1_455 . ?
O9 Ba2 OW1 66.3(3) . . ?
O7 Ba2 OW1 140.3(3) . . ?
O4 Ba2 OW1 67.8(3) . . ?
O3 Ba2 OW1 66.2(3) 1_455 . ?
O12 Ba2 OW1 68.3(3) . . ?
O10 Ba2 N2 83.3(3) 1_455 . ?
O9 Ba2 N2 92.6(3) . . ?
O7 Ba2 N2 54.8(3) . . ?
O4 Ba2 N2 167.8(3) . . ?
O3 Ba2 N2 145.2(3) 1_455 . ?
O12 Ba2 N2 55.2(3) . . ?
OW1 Ba2 N2 110.7(3) . . ?
O10 Ba2 C7 92.3(3) 1_455 . ?
O9 Ba2 C7 93.3(3) . . ?
O7 Ba2 C7 138.7(3) . . ?
O4 Ba2 C7 23.4(3) . . ?
O3 Ba2 C7 23.5(3) 1_455 . ?
O12 Ba2 C7 111.2(3) . . ?
OW1 Ba2 C7 60.9(3) . . ?
N2 Ba2 C7 166.4(3) . . ?
O10 Ba2 Ba1 142.62(19) 1_455 . ?
O9 Ba2 Ba1 38.73(19) . . ?
O7 Ba2 Ba1 92.1(2) . . ?
O4 Ba2 Ba1 38.5(2) . . ?
O3 Ba2 Ba1 83.47(18) 1_455 . ?
O12 Ba2 Ba1 133.5(2) . . ?
OW1 Ba2 Ba1 68.8(2) . . ?
N2 Ba2 Ba1 129.30(19) . . ?
C7 Ba2 Ba1 59.9(2) . . ?
O10 Ba2 Ba1 38.32(19) 1_455 1_455 ?
O9 Ba2 Ba1 146.66(18) . 1_455 ?
O7 Ba2 Ba1 121.6(2) . 1_455 ?
O4 Ba2 Ba1 71.1(2) . 1_455 ?
O3 Ba2 Ba1 34.90(19) 1_455 1_455 ?
O12 Ba2 Ba1 93.8(2) . 1_455 ?
OW1 Ba2 Ba1 97.8(2) . 1_455 ?
N2 Ba2 Ba1 120.77(19) . 1_455 ?
C7 Ba2 Ba1 54.0(2) . 1_455 ?
Ba1 Ba2 Ba1 109.02(5) . 1_455 ?
C10 C11 C12 118.4(9) . 2_547 ?
C10 C11 C15 121.0(9) . . ?
C12 C11 C15 120.6(10) 2_547 . ?
Ba2 OW1 H1W1 127(10) . . ?
Ba2 OW1 H2W1 107(10) . . ?
H1W1 OW1 H2W1 102(10) . . ?
C8 O5 H5 109.5 . . ?
C7 O3 Ba1 131.9(8) 1_655 . ?
C7 O3 Ba2 91.8(7) 1_655 1_655 ?
Ba1 O3 Ba2 108.9(3) . 1_655 ?
C14 O8 Ba1 131.4(9) . . ?
C14 O7 Ba2 132.7(7) 2_557 . ?
C15 O10 Ba2 137.5(8) . 1_655 ?
C15 O10 Ba1 93.3(7) . . ?
Ba2 O10 Ba1 107.0(3) 1_655 . ?
C15 O9 Ba2 136.3(8) . . ?
C15 O9 Ba1 95.8(7) . . ?
Ba2 O9 Ba1 105.1(3) . . ?
C8 O6 Ba1 127.4(8) . . ?
C7 O4 Ba2 92.3(7) . . ?
C7 O4 Ba1 147.2(8) . . ?
Ba2 O4 Ba1 103.5(3) . . ?
C11 C10 C9 120.4(9) . 2_547 ?
C11 C10 H10 119.8 . . ?
C9 C10 H10 119.8 2_547 . ?
C6 O1 Ba1 131.0(8) . . ?
C3 C4 C5 119.3(12) . . ?
C3 C4 H4 120.3 . . ?
C5 C4 H4 120.3 . . ?
C1 N1 C5 117.2(11) . . ?
C1 N1 Ba1 123.6(7) . . ?
C5 N1 Ba1 119.0(8) . . ?
N1 C5 C4 123.0(13) . . ?
N1 C5 C8 117.2(12) . . ?
C4 C5 C8 119.6(12) . . ?
C16 O12 Ba2 129.8(8) . . ?
C6 O2 H6 109.5 . . ?
Ba1 OW2 H1W2 68(5) . . ?
Ba1 OW2 H2W2 164(8) . . ?
H1W2 OW2 H2W2 103(10) . . ?
C16 O11 Ba1 140.1(9) 1_665 . ?
C2 C3 C4 117.6(12) . . ?
C2 C3 C7 122.3(11) . 2_556 ?
C4 C3 C7 120.1(10) . 2_556 ?
C11 C12 C13 118.3(10) 2_547 . ?
C11 C12 H12 120.8 2_547 . ?
C13 C12 H12 120.8 . . ?
N1 C1 C2 123.6(11) . . ?
N1 C1 C6 117.8(10) . . ?
C2 C1 C6 118.3(10) . . ?
O5 C8 O6 125.3(12) . . ?
O5 C8 C5 115.9(11) . . ?
O6 C8 C5 118.8(11) . . ?
O11 C16 O12 125.8(11) 1_445 . ?
O11 C16 C13 118.4(12) 1_445 . ?
O12 C16 C13 115.7(11) . . ?
N2 C9 C10 122.2(9) . 2_547 ?
N2 C9 C14 117.1(10) . 2_557 ?
C10 C9 C14 120.7(10) 2_547 2_557 ?
O2 C6 O1 125.3(11) . . ?
O2 C6 C1 121.6(11) . . ?
O1 C6 C1 112.8(10) . . ?
C13 N2 C9 118.6(9) . . ?
C13 N2 Ba2 120.7(7) . . ?
C9 N2 Ba2 120.7(7) . . ?
O8 C14 O7 124.7(11) . 2_557 ?
O8 C14 C9 120.7(10) . 2_557 ?
O7 C14 C9 114.6(10) 2_557 2_557 ?
N2 C13 C12 122.0(10) . . ?
N2 C13 C16 118.5(10) . . ?
C12 C13 C16 119.5(11) . . ?
C3 C2 C1 119.2(12) . . ?
C3 C2 H2 120.4 . . ?
C1 C2 H2 120.4 . . ?
O9 C15 O10 125.3(11) . . ?
O9 C15 C11 117.2(10) . . ?
O10 C15 C11 117.4(10) . . ?
O9 C15 Ba1 61.9(6) . . ?
O10 C15 Ba1 64.0(6) . . ?
C11 C15 Ba1 174.9(8) . . ?
O4 C7 O3 125.9(11) . 1_455 ?
O4 C7 C3 118.3(10) . 2_556 ?
O3 C7 C3 115.8(10) 1_455 2_556 ?
O4 C7 Ba2 64.3(6) . . ?
O3 C7 Ba2 64.6(6) 1_455 . ?
C3 C7 Ba2 158.8(7) 2_556 . ?

loop_
_geom_bond_atom_site_label_1
_geom_bond_atom_site_label_2
_geom_bond_distance
_geom_bond_site_symmetry_2
_geom_bond_publ_flag
Ba1 O3 2.735(9) . ?
Ba1 O6 2.783(9) . ?
Ba1 OW2 2.797(12) . ?
Ba1 O11 2.805(10) . ?
Ba1 O4 2.854(10) . ?
Ba1 O1 2.859(9) . ?
Ba1 O9 2.887(9) . ?
Ba1 O10 2.932(9) . ?
Ba1 N1 2.947(10) . ?
Ba1 O8 2.971(10) . ?
Ba1 C15 3.257(11) . ?
Ba1 Ba2 4.455(2) . ?
Ba1 H1W2 2.60(7) . ?
Ba2 O10 2.692(9) 1_455 ?
Ba2 O9 2.724(9) . ?
Ba2 O7 2.780(8) . ?
Ba2 O4 2.818(10) . ?
Ba2 O3 2.826(8) 1_455 ?
Ba2 O12 2.831(10) . ?
Ba2 OW1 2.845(10) . ?
Ba2 N2 2.991(9) . ?
Ba2 C7 3.126(12) . ?
Ba2 Ba1 4.523(2) 1_455 ?
C11 C10 1.370(14) . ?
C11 C12 1.385(16) 2_547 ?
C11 C15 1.517(15) . ?
OW1 H1W1 0.84(18) . ?
OW1 H2W1 0.83(12) . ?
O5 C8 1.259(15) . ?
O5 H5 0.8200 . ?
O3 C7 1.250(14) 1_655 ?
O3 Ba2 2.826(8) 1_655 ?
O8 C14 1.228(14) . ?
O7 C14 1.286(14) 2_557 ?
O10 C15 1.260(15) . ?
O10 Ba2 2.692(9) 1_655 ?
O9 C15 1.243(15) . ?
O6 C8 1.267(15) . ?
O4 C7 1.244(14) . ?
C10 C9 1.376(15) 2_547 ?
C10 H10 0.9300 . ?
O1 C6 1.288(15) . ?
C4 C3 1.395(16) . ?
C4 C5 1.409(18) . ?
C4 H4 0.9300 . ?
N1 C1 1.318(15) . ?
N1 C5 1.352(16) . ?
C5 C8 1.509(18) . ?
O12 C16 1.280(16) . ?
O2 C6 1.218(15) . ?
O2 H6 0.8200 . ?
OW2 H1W2 0.82(5) . ?
OW2 H2W2 0.82(8) . ?
O11 C16 1.222(16) 1_665 ?
C3 C2 1.384(17) . ?
C3 C7 1.507(15) 2_556 ?
C12 C11 1.385(16) 2_547 ?
C12 C13 1.433(16) . ?
C12 H12 0.9300 . ?
C1 C2 1.423(18) . ?
C1 C6 1.503(16) . ?
C16 O11 1.222(16) 1_445 ?
C16 C13 1.517(13) . ?
C9 N2 1.354(13) . ?
C9 C10 1.376(15) 2_547 ?
C9 C14 1.507(15) 2_557 ?
N2 C13 1.320(15) . ?
C14 O7 1.286(14) 2_557 ?
C14 C9 1.507(15) 2_557 ?
C2 H2 0.9300 . ?
C7 O3 1.250(14) 1_455 ?
C7 C3 1.507(15) 2_556 ?

loop_
_geom_torsion_atom_site_label_1
_geom_torsion_atom_site_label_2
_geom_torsion_atom_site_label_3
_geom_torsion_atom_site_label_4
_geom_torsion
_geom_torsion_site_symmetry_1
_geom_torsion_site_symmetry_2
_geom_torsion_site_symmetry_3
_geom_torsion_site_symmetry_4
_geom_torsion_publ_flag
O3 Ba1 Ba2 O10 -169.9(4) . . . 1_455 ?
O6 Ba1 Ba2 O10 -104.3(4) . . . 1_455 ?
OW2 Ba1 Ba2 O10 5.4(5) . . . 1_455 ?
O11 Ba1 Ba2 O10 97.2(4) . . . 1_455 ?
O4 Ba1 Ba2 O10 -34.2(5) . . . 1_455 ?
O1 Ba1 Ba2 O10 5.2(6) . . . 1_455 ?
O9 Ba1 Ba2 O10 167.0(5) . . . 1_455 ?
O10 Ba1 Ba2 O10 143.0(5) . . . 1_455 ?
N1 Ba1 Ba2 O10 -70.9(4) . . . 1_455 ?
O8 Ba1 Ba2 O10 66.3(4) . . . 1_455 ?
C15 Ba1 Ba2 O10 150.2(4) . . . 1_455 ?
O3 Ba1 Ba2 O9 23.1(4) . . . . ?
O6 Ba1 Ba2 O9 88.7(4) . . . . ?
OW2 Ba1 Ba2 O9 -161.6(4) . . . . ?
O11 Ba1 Ba2 O9 -69.8(4) . . . . ?
O4 Ba1 Ba2 O9 158.8(4) . . . . ?
O1 Ba1 Ba2 O9 -161.8(6) . . . . ?
O10 Ba1 Ba2 O9 -24.0(4) . . . . ?
N1 Ba1 Ba2 O9 122.1(4) . . . . ?
O8 Ba1 Ba2 O9 -100.8(4) . . . . ?
C15 Ba1 Ba2 O9 -16.8(4) . . . . ?
O3 Ba1 Ba2 O7 89.2(3) . . . . ?
O6 Ba1 Ba2 O7 154.8(3) . . . . ?
OW2 Ba1 Ba2 O7 -95.5(4) . . . . ?
O11 Ba1 Ba2 O7 -3.7(3) . . . . ?
O4 Ba1 Ba2 O7 -135.1(4) . . . . ?
O1 Ba1 Ba2 O7 -95.7(5) . . . . ?
O9 Ba1 Ba2 O7 66.1(4) . . . . ?
O10 Ba1 Ba2 O7 42.1(3) . . . . ?
N1 Ba1 Ba2 O7 -171.8(3) . . . . ?
O8 Ba1 Ba2 O7 -34.7(3) . . . . ?
C15 Ba1 Ba2 O7 49.3(3) . . . . ?
O3 Ba1 Ba2 O4 -135.7(4) . . . . ?
O6 Ba1 Ba2 O4 -70.1(4) . . . . ?
OW2 Ba1 Ba2 O4 39.6(4) . . . . ?
O11 Ba1 Ba2 O4 131.4(4) . . . . ?
O1 Ba1 Ba2 O4 39.4(6) . . . . ?
O9 Ba1 Ba2 O4 -158.8(4) . . . . ?
O10 Ba1 Ba2 O4 177.2(4) . . . . ?
N1 Ba1 Ba2 O4 -36.7(4) . . . . ?
O8 Ba1 Ba2 O4 100.5(4) . . . . ?
C15 Ba1 Ba2 O4 -175.6(4) . . . . ?
O3 Ba1 Ba2 O3 -122.1(4) . . . 1_455 ?
O6 Ba1 Ba2 O3 -56.4(3) . . . 1_455 ?
OW2 Ba1 Ba2 O3 53.2(3) . . . 1_455 ?
O11 Ba1 Ba2 O3 145.0(3) . . . 1_455 ?
O4 Ba1 Ba2 O3 13.6(4) . . . 1_455 ?
O1 Ba1 Ba2 O3 53.0(5) . . . 1_455 ?
O9 Ba1 Ba2 O3 -145.2(4) . . . 1_455 ?
O10 Ba1 Ba2 O3 -169.2(3) . . . 1_455 ?
N1 Ba1 Ba2 O3 -23.1(3) . . . 1_455 ?
O8 Ba1 Ba2 O3 114.1(3) . . . 1_455 ?
C15 Ba1 Ba2 O3 -162.0(3) . . . 1_455 ?
O3 Ba1 Ba2 O12 -31.2(4) . . . . ?
O6 Ba1 Ba2 O12 34.4(4) . . . . ?
OW2 Ba1 Ba2 O12 144.1(4) . . . . ?
O11 Ba1 Ba2 O12 -124.1(4) . . . . ?
O4 Ba1 Ba2 O12 104.5(4) . . . . ?
O1 Ba1 Ba2 O12 143.8(5) . . . . ?
O9 Ba1 Ba2 O12 -54.3(4) . . . . ?
O10 Ba1 Ba2 O12 -78.3(3) . . . . ?
N1 Ba1 Ba2 O12 67.8(4) . . . . ?
O8 Ba1 Ba2 O12 -155.1(4) . . . . ?
C15 Ba1 Ba2 O12 -71.1(4) . . . . ?
O3 Ba1 Ba2 OW1 -55.1(3) . . . . ?
O6 Ba1 Ba2 OW1 10.6(3) . . . . ?
OW2 Ba1 Ba2 OW1 120.2(4) . . . . ?
O11 Ba1 Ba2 OW1 -148.0(3) . . . . ?
O4 Ba1 Ba2 OW1 80.6(4) . . . . ?
O1 Ba1 Ba2 OW1 120.0(5) . . . . ?
O9 Ba1 Ba2 OW1 -78.1(4) . . . . ?
O10 Ba1 Ba2 OW1 -102.2(3) . . . . ?
N1 Ba1 Ba2 OW1 43.9(3) . . . . ?
O8 Ba1 Ba2 OW1 -178.9(3) . . . . ?
C15 Ba1 Ba2 OW1 -95.0(3) . . . . ?
O3 Ba1 Ba2 N2 44.9(3) . . . . ?
O6 Ba1 Ba2 N2 110.5(3) . . . . ?
OW2 Ba1 Ba2 N2 -139.8(4) . . . . ?
O11 Ba1 Ba2 N2 -48.0(4) . . . . ?
O4 Ba1 Ba2 N2 -179.4(4) . . . . ?
O1 Ba1 Ba2 N2 -140.0(5) . . . . ?
O9 Ba1 Ba2 N2 21.8(4) . . . . ?
O10 Ba1 Ba2 N2 -2.2(3) . . . . ?
N1 Ba1 Ba2 N2 143.9(3) . . . . ?
O8 Ba1 Ba2 N2 -78.9(4) . . . . ?
C15 Ba1 Ba2 N2 5.0(3) . . . . ?
O3 Ba1 Ba2 C7 -122.8(3) . . . . ?
O6 Ba1 Ba2 C7 -57.2(3) . . . . ?
OW2 Ba1 Ba2 C7 52.4(4) . . . . ?
O11 Ba1 Ba2 C7 144.2(3) . . . . ?
O4 Ba1 Ba2 C7 12.8(4) . . . . ?
O1 Ba1 Ba2 C7 52.2(5) . . . . ?
O9 Ba1 Ba2 C7 -145.9(4) . . . . ?
O10 Ba1 Ba2 C7 -169.9(3) . . . . ?
N1 Ba1 Ba2 C7 -23.9(3) . . . . ?
O8 Ba1 Ba2 C7 113.3(3) . . . . ?
C15 Ba1 Ba2 C7 -162.7(3) . . . . ?
O3 Ba1 Ba2 Ba1 -146.2(2) . . . 1_455 ?
O6 Ba1 Ba2 Ba1 -80.6(2) . . . 1_455 ?
OW2 Ba1 Ba2 Ba1 29.1(3) . . . 1_455 ?
O11 Ba1 Ba2 Ba1 120.9(3) . . . 1_455 ?
O4 Ba1 Ba2 Ba1 -10.5(3) . . . 1_455 ?
O1 Ba1 Ba2 Ba1 28.9(5) . . . 1_455 ?
O9 Ba1 Ba2 Ba1 -169.3(3) . . . 1_455 ?
O10 Ba1 Ba2 Ba1 166.7(2) . . . 1_455 ?
N1 Ba1 Ba2 Ba1 -47.2(2) . . . 1_455 ?
O8 Ba1 Ba2 Ba1 90.0(3) . . . 1_455 ?
C15 Ba1 Ba2 Ba1 173.9(2) . . . 1_455 ?
O6 Ba1 O3 C7 122.8(10) . . . 1_655 ?
OW2 Ba1 O3 C7 14.2(12) . . . 1_655 ?
O11 Ba1 O3 C7 -56.1(10) . . . 1_655 ?
O4 Ba1 O3 C7 132.0(10) . . . 1_655 ?
O1 Ba1 O3 C7 8.7(10) . . . 1_655 ?
O9 Ba1 O3 C7 -160.0(10) . . . 1_655 ?
O10 Ba1 O3 C7 -123.8(10) . . . 1_655 ?
N1 Ba1 O3 C7 64.6(10) . . . 1_655 ?
O8 Ba1 O3 C7 -100.6(10) . . . 1_655 ?
C15 Ba1 O3 C7 -141.5(10) . . . 1_655 ?
Ba2 Ba1 O3 C7 -173.4(9) . . . 1_655 ?
O6 Ba1 O3 Ba2 -126.6(3) . . . 1_655 ?
OW2 Ba1 O3 Ba2 124.8(5) . . . 1_655 ?
O11 Ba1 O3 Ba2 54.5(3) . . . 1_655 ?
O4 Ba1 O3 Ba2 -117.4(5) . . . 1_655 ?
O1 Ba1 O3 Ba2 119.3(4) . . . 1_655 ?
O9 Ba1 O3 Ba2 -49.4(3) . . . 1_655 ?
O10 Ba1 O3 Ba2 -13.2(3) . . . 1_655 ?
N1 Ba1 O3 Ba2 175.2(4) . . . 1_655 ?
O8 Ba1 O3 Ba2 10.0(6) . . . 1_655 ?
C15 Ba1 O3 Ba2 -30.9(3) . . . 1_655 ?
Ba2 Ba1 O3 Ba2 -62.8(4) . . . 1_655 ?
O3 Ba1 O8 C14 31.5(12) . . . . ?
O6 Ba1 O8 C14 153.9(10) . . . . ?
OW2 Ba1 O8 C14 -110.5(11) . . . . ?
O11 Ba1 O8 C14 -11.3(10) . . . . ?
O4 Ba1 O8 C14 -175.9(11) . . . . ?
O1 Ba1 O8 C14 -61.2(11) . . . . ?
O9 Ba1 O8 C14 102.5(11) . . . . ?
O10 Ba1 O8 C14 54.4(10) . . . . ?
N1 Ba1 O8 C14 -122.7(10) . . . . ?
C15 Ba1 O8 C14 77.7(11) . . . . ?
Ba2 Ba1 O8 C14 142.4(11) . . . . ?
O10 Ba2 O7 C14 74.7(12) 1_455 . . 2_557 ?
O9 Ba2 O7 C14 -106.1(12) . . . 2_557 ?
O4 Ba2 O7 C14 -171.9(11) . . . 2_557 ?
O3 Ba2 O7 C14 137.0(11) 1_455 . . 2_557 ?
O12 Ba2 O7 C14 -3.8(12) . . . 2_557 ?
OW1 Ba2 O7 C14 -83.5(12) . . . 2_557 ?
N2 Ba2 O7 C14 -3.5(11) . . . 2_557 ?
C7 Ba2 O7 C14 173.8(10) . . . 2_557 ?
Ba1 Ba2 O7 C14 -142.0(11) . . . 2_557 ?
Ba1 Ba2 O7 C14 104.0(11) 1_455 . . 2_557 ?
O3 Ba1 O10 C15 -128.4(8) . . . . ?
O6 Ba1 O10 C15 -55.6(8) . . . . ?
OW2 Ba1 O10 C15 87.4(9) . . . . ?
O11 Ba1 O10 C15 152.9(8) . . . . ?
O4 Ba1 O10 C15 17.3(8) . . . . ?
O1 Ba1 O10 C15 176.6(7) . . . . ?
O9 Ba1 O10 C15 -4.5(7) . . . . ?
N1 Ba1 O10 C15 -114.9(8) . . . . ?
O8 Ba1 O10 C15 67.8(7) . . . . ?
Ba2 Ba1 O10 C15 15.4(7) . . . . ?
O3 Ba1 O10 Ba2 13.7(3) . . . 1_655 ?
O6 Ba1 O10 Ba2 86.5(4) . . . 1_655 ?
OW2 Ba1 O10 Ba2 -130.5(5) . . . 1_655 ?
O11 Ba1 O10 Ba2 -65.0(3) . . . 1_655 ?
O4 Ba1 O10 Ba2 159.4(3) . . . 1_655 ?
O1 Ba1 O10 Ba2 -41.3(5) . . . 1_655 ?
O9 Ba1 O10 Ba2 137.7(5) . . . 1_655 ?
N1 Ba1 O10 Ba2 27.2(6) . . . 1_655 ?
O8 Ba1 O10 Ba2 -150.1(4) . . . 1_655 ?
C15 Ba1 O10 Ba2 142.1(9) . . . 1_655 ?
Ba2 Ba1 O10 Ba2 157.6(3) . . . 1_655 ?
O7 Ba2 O9 C15 5.4(11) . . . . ?
O4 Ba2 O9 C15 129.3(12) . . . . ?
O3 Ba2 O9 C15 154.6(11) 1_455 . . . ?
O12 Ba2 O9 C15 -102.0(11) . . . . ?
OW1 Ba2 O9 C15 -159.0(12) . . . . ?
N2 Ba2 O9 C15 -47.5(11) . . . . ?
C7 Ba2 O9 C15 144.8(11) . . . . ?
Ba1 Ba2 O9 C15 115.8(13) . . . . ?
Ba1 Ba2 O9 C15 134.4(10) 1_455 . . . ?
O7 Ba2 O9 Ba1 -110.3(3) . . . . ?
O4 Ba2 O9 Ba1 13.5(3) . . . . ?
O3 Ba2 O9 Ba1 38.8(4) 1_455 . . . ?
O12 Ba2 O9 Ba1 142.2(3) . . . . ?
OW1 Ba2 O9 Ba1 85.2(3) . . . . ?
N2 Ba2 O9 Ba1 -163.3(3) . . . . ?
C7 Ba2 O9 Ba1 29.0(3) . . . . ?
Ba1 Ba2 O9 Ba1 18.6(6) 1_455 . . . ?
O3 Ba1 O9 C15 56.0(8) . . . . ?
O6 Ba1 O9 C15 135.6(8) . . . . ?
OW2 Ba1 O9 C15 -119.8(8) . . . . ?
O11 Ba1 O9 C15 -16.4(8) . . . . ?
O4 Ba1 O9 C15 -154.8(8) . . . . ?
O1 Ba1 O9 C15 8.1(16) . . . . ?
O10 Ba1 O9 C15 4.5(7) . . . . ?
N1 Ba1 O9 C15 130.5(7) . . . . ?
O8 Ba1 O9 C15 -84.3(8) . . . . ?
Ba2 Ba1 O9 C15 -141.3(9) . . . . ?
O3 Ba1 O9 Ba2 -162.7(3) . . . . ?
O6 Ba1 O9 Ba2 -83.1(3) . . . . ?
OW2 Ba1 O9 Ba2 21.6(5) . . . . ?
O11 Ba1 O9 Ba2 124.9(3) . . . . ?
O4 Ba1 O9 Ba2 -13.5(3) . . . . ?
O1 Ba1 O9 Ba2 149.5(10) . . . . ?
O10 Ba1 O9 Ba2 145.9(5) . . . . ?
N1 Ba1 O9 Ba2 -88.2(4) . . . . ?
O8 Ba1 O9 Ba2 57.0(3) . . . . ?
C15 Ba1 O9 Ba2 141.3(9) . . . . ?
O3 Ba1 O6 C8 -80.4(11) . . . . ?
OW2 Ba1 O6 C8 61.4(11) . . . . ?
O11 Ba1 O6 C8 -78.1(13) . . . . ?
O4 Ba1 O6 C8 104.9(11) . . . . ?
O1 Ba1 O6 C8 -11.7(11) . . . . ?
O9 Ba1 O6 C8 -179.3(11) . . . . ?
O10 Ba1 O6 C8 -145.2(10) . . . . ?
N1 Ba1 O6 C8 -3.5(10) . . . . ?
O8 Ba1 O6 C8 134.6(10) . . . . ?
C15 Ba1 O6 C8 -163.9(11) . . . . ?
Ba2 Ba1 O6 C8 143.7(11) . . . . ?
O10 Ba2 O4 C7 -50.0(7) 1_455 . . . ?
O9 Ba2 O4 C7 137.6(7) . . . . ?
O7 Ba2 O4 C7 -155.9(7) . . . . ?
O3 Ba2 O4 C7 -10.1(6) 1_455 . . . ?
O12 Ba2 O4 C7 38.9(8) . . . . ?
OW1 Ba2 O4 C7 67.7(7) . . . . ?
N2 Ba2 O4 C7 153.2(11) . . . . ?
Ba1 Ba2 O4 C7 151.1(8) . . . . ?
Ba1 Ba2 O4 C7 -39.4(6) 1_455 . . . ?
O10 Ba2 O4 Ba1 159.0(3) 1_455 . . . ?
O9 Ba2 O4 Ba1 -13.5(3) . . . . ?
O7 Ba2 O4 Ba1 53.0(4) . . . . ?
O3 Ba2 O4 Ba1 -161.1(5) 1_455 . . . ?
O12 Ba2 O4 Ba1 -112.2(4) . . . . ?
OW1 Ba2 O4 Ba1 -83.4(3) . . . . ?
N2 Ba2 O4 Ba1 2.2(14) . . . . ?
C7 Ba2 O4 Ba1 -151.1(8) . . . . ?
Ba1 Ba2 O4 Ba1 169.5(3) 1_455 . . . ?
O3 Ba1 O4 C7 -29.1(17) . . . . ?
O6 Ba1 O4 C7 -19.2(14) . . . . ?
OW2 Ba1 O4 C7 111.2(15) . . . . ?
O11 Ba1 O4 C7 163.0(13) . . . . ?
O1 Ba1 O4 C7 81.2(15) . . . . ?
O9 Ba1 O4 C7 -103.8(15) . . . . ?
O10 Ba1 O4 C7 -119.7(14) . . . . ?
N1 Ba1 O4 C7 33.6(15) . . . . ?
O8 Ba1 O4 C7 -173.2(15) . . . . ?
C15 Ba1 O4 C7 -113.1(15) . . . . ?
Ba2 Ba1 O4 C7 -116.7(16) . . . . ?
O3 Ba1 O4 Ba2 87.7(5) . . . . ?
O6 Ba1 O4 Ba2 97.5(3) . . . . ?
OW2 Ba1 O4 Ba2 -132.1(5) . . . . ?
O11 Ba1 O4 Ba2 -80.3(5) . . . . ?
O1 Ba1 O4 Ba2 -162.1(3) . . . . ?
O9 Ba1 O4 Ba2 12.9(3) . . . . ?
O10 Ba1 O4 Ba2 -3.0(4) . . . . ?
N1 Ba1 O4 Ba2 150.4(3) . . . . ?
O8 Ba1 O4 Ba2 -56.5(3) . . . . ?
C15 Ba1 O4 Ba2 3.6(3) . . . . ?
C12 C11 C10 C9 2.0(17) 2_547 . . 2_547 ?
C15 C11 C10 C9 180.0(11) . . . 2_547 ?
O3 Ba1 O1 C6 92.9(12) . . . . ?
O6 Ba1 O1 C6 19.0(13) . . . . ?
OW2 Ba1 O1 C6 -83.5(12) . . . . ?
O11 Ba1 O1 C6 170.2(13) . . . . ?
O4 Ba1 O1 C6 -56.1(13) . . . . ?
O9 Ba1 O1 C6 143.1(12) . . . . ?
O10 Ba1 O1 C6 146.0(11) . . . . ?
N1 Ba1 O1 C6 10.5(11) . . . . ?
O8 Ba1 O1 C6 -131.5(12) . . . . ?
C15 Ba1 O1 C6 148.2(11) . . . . ?
Ba2 Ba1 O1 C6 -83.3(13) . . . . ?
O3 Ba1 N1 C1 -89.6(9) . . . . ?
O6 Ba1 N1 C1 -179.3(10) . . . . ?
OW2 Ba1 N1 C1 61.4(9) . . . . ?
O11 Ba1 N1 C1 -28.1(10) . . . . ?
O4 Ba1 N1 C1 119.5(9) . . . . ?
O1 Ba1 N1 C1 -8.9(9) . . . . ?
O9 Ba1 N1 C1 -173.4(8) . . . . ?
O10 Ba1 N1 C1 -102.8(10) . . . . ?
O8 Ba1 N1 C1 72.8(10) . . . . ?
C15 Ba1 N1 C1 -142.0(9) . . . . ?
Ba2 Ba1 N1 C1 141.1(8) . . . . ?
O3 Ba1 N1 C5 95.6(10) . . . . ?
O6 Ba1 N1 C5 6.0(9) . . . . ?
OW2 Ba1 N1 C5 -113.3(10) . . . . ?
O11 Ba1 N1 C5 157.2(9) . . . . ?
O4 Ba1 N1 C5 -55.2(9) . . . . ?
O1 Ba1 N1 C5 176.4(11) . . . . ?
O9 Ba1 N1 C5 11.9(11) . . . . ?
O10 Ba1 N1 C5 82.5(10) . . . . ?
O8 Ba1 N1 C5 -102.0(10) . . . . ?
C15 Ba1 N1 C5 43.3(12) . . . . ?
Ba2 Ba1 N1 C5 -33.7(10) . . . . ?
C1 N1 C5 C4 1.1(19) . . . . ?
Ba1 N1 C5 C4 176.2(10) . . . . ?
C1 N1 C5 C8 176.7(11) . . . . ?
Ba1 N1 C5 C8 -8.2(15) . . . . ?
C3 C4 C5 N1 0(2) . . . . ?
C3 C4 C5 C8 -175.2(11) . . . . ?
O10 Ba2 O12 C16 -89.3(12) 1_455 . . . ?
O9 Ba2 O12 C16 83.1(12) . . . . ?
O7 Ba2 O12 C16 1.5(13) . . . . ?
O4 Ba2 O12 C16 167.6(11) . . . . ?
O3 Ba2 O12 C16 -159.2(12) 1_455 . . . ?
OW1 Ba2 O12 C16 138.9(13) . . . . ?
N2 Ba2 O12 C16 1.1(11) . . . . ?
C7 Ba2 O12 C16 -176.9(12) . . . . ?
Ba1 Ba2 O12 C16 115.0(11) . . . . ?
Ba1 Ba2 O12 C16 -124.2(12) 1_455 . . . ?
O3 Ba1 O11 C16 111.7(14) . . . 1_665 ?
O6 Ba1 O11 C16 109.4(14) . . . 1_665 ?
OW2 Ba1 O11 C16 -32.6(15) . . . 1_665 ?
O4 Ba1 O11 C16 -74.9(15) . . . 1_665 ?
O1 Ba1 O11 C16 30.9(14) . . . 1_665 ?
O9 Ba1 O11 C16 -156.0(14) . . . 1_665 ?
O10 Ba1 O11 C16 -172.4(15) . . . 1_665 ?
N1 Ba1 O11 C16 48.4(15) . . . 1_665 ?
O8 Ba1 O11 C16 -97.0(14) . . . 1_665 ?
C15 Ba1 O11 C16 -162.2(14) . . . 1_665 ?
Ba2 Ba1 O11 C16 -121.0(14) . . . 1_665 ?
C5 C4 C3 C2 -0.2(18) . . . . ?
C5 C4 C3 C7 177.9(11) . . . 2_556 ?
C5 N1 C1 C2 -2.7(18) . . . . ?
Ba1 N1 C1 C2 -177.5(9) . . . . ?
C5 N1 C1 C6 -176.6(11) . . . . ?
Ba1 N1 C1 C6 8.5(14) . . . . ?
Ba1 O6 C8 O5 -176.8(10) . . . . ?
Ba1 O6 C8 C5 1.1(17) . . . . ?
N1 C5 C8 O5 -176.8(12) . . . . ?
C4 C5 C8 O5 -1.1(19) . . . . ?
N1 C5 C8 O6 5.1(19) . . . . ?
C4 C5 C8 O6 -179.1(12) . . . . ?
Ba2 O12 C16 O11 177.2(10) . . . 1_445 ?
Ba2 O12 C16 C13 -1.7(18) . . . . ?
Ba1 O1 C6 O2 175.8(10) . . . . ?
Ba1 O1 C6 C1 -10.6(17) . . . . ?
N1 C1 C6 O2 174.4(12) . . . . ?
C2 C1 C6 O2 0.1(19) . . . . ?
N1 C1 C6 O1 0.5(17) . . . . ?
C2 C1 C6 O1 -173.8(12) . . . . ?
C10 C9 N2 C13 2.4(17) 2_547 . . . ?
C14 C9 N2 C13 -178.6(10) 2_557 . . . ?
C10 C9 N2 Ba2 -178.5(8) 2_547 . . . ?
C14 C9 N2 Ba2 0.4(14) 2_557 . . . ?
O10 Ba2 N2 C13 79.3(9) 1_455 . . . ?
O9 Ba2 N2 C13 -107.7(9) . . . . ?
O7 Ba2 N2 C13 -179.9(10) . . . . ?
O4 Ba2 N2 C13 -122.9(13) . . . . ?
O3 Ba2 N2 C13 35.7(11) 1_455 . . . ?
O12 Ba2 N2 C13 -0.2(8) . . . . ?
OW1 Ba2 N2 C13 -42.1(9) . . . . ?
C7 Ba2 N2 C13 7.7(18) . . . . ?
Ba1 Ba2 N2 C13 -121.2(8) . . . . ?
Ba1 Ba2 N2 C13 71.1(9) 1_455 . . . ?
O10 Ba2 N2 C9 -99.8(9) 1_455 . . . ?
O9 Ba2 N2 C9 73.2(9) . . . . ?
O7 Ba2 N2 C9 1.1(8) . . . . ?
O4 Ba2 N2 C9 58.0(17) . . . . ?
O3 Ba2 N2 C9 -143.3(8) 1_455 . . . ?
O12 Ba2 N2 C9 -179.3(10) . . . . ?
OW1 Ba2 N2 C9 138.8(8) . . . . ?
C7 Ba2 N2 C9 -171.3(10) . . . . ?
Ba1 Ba2 N2 C9 59.8(9) . . . . ?
Ba1 Ba2 N2 C9 -108.0(8) 1_455 . . . ?
Ba1 O8 C14 O7 -111.5(13) . . . 2_557 ?
Ba1 O8 C14 C9 69.7(15) . . . 2_557 ?
C9 N2 C13 C12 0.0(17) . . . . ?
Ba2 N2 C13 C12 -179.1(8) . . . . ?
C9 N2 C13 C16 178.7(11) . . . . ?
Ba2 N2 C13 C16 -0.4(14) . . . . ?
C11 C12 C13 N2 -3.3(17) 2_547 . . . ?
C11 C12 C13 C16 178.0(11) 2_547 . . . ?
O11 C16 C13 N2 -177.7(12) 1_445 . . . ?
O12 C16 C13 N2 1.3(18) . . . . ?
O11 C16 C13 C12 1.0(19) 1_445 . . . ?
O12 C16 C13 C12 180.0(12) . . . . ?
C4 C3 C2 C1 -1.2(19) . . . . ?
C7 C3 C2 C1 -179.3(11) 2_556 . . . ?
N1 C1 C2 C3 3(2) . . . . ?
C6 C1 C2 C3 176.8(12) . . . . ?
Ba2 O9 C15 O10 -128.2(12) . . . . ?
Ba1 O9 C15 O10 -9.1(14) . . . . ?
Ba2 O9 C15 C11 55.2(16) . . . . ?
Ba1 O9 C15 C11 174.3(9) . . . . ?
Ba2 O9 C15 Ba1 -119.1(11) . . . . ?
Ba2 O10 C15 O9 -110.7(13) 1_655 . . . ?
Ba1 O10 C15 O9 9.0(14) . . . . ?
Ba2 O10 C15 C11 65.8(16) 1_655 . . . ?
Ba1 O10 C15 C11 -174.5(9) . . . . ?
Ba2 O10 C15 Ba1 -119.7(11) 1_655 . . . ?
C10 C11 C15 O9 38.0(17) . . . . ?
C12 C11 C15 O9 -144.0(12) 2_547 . . . ?
C10 C11 C15 O10 -138.8(12) . . . . ?
C12 C11 C15 O10 39.2(17) 2_547 . . . ?
O3 Ba1 C15 O9 -124.2(8) . . . . ?
O6 Ba1 C15 O9 -43.5(8) . . . . ?
OW2 Ba1 C15 O9 75.2(9) . . . . ?
O11 Ba1 C15 O9 164.1(8) . . . . ?
O4 Ba1 C15 O9 24.0(8) . . . . ?
O1 Ba1 C15 O9 -176.6(7) . . . . ?
O10 Ba1 C15 O9 -171.7(13) . . . . ?
N1 Ba1 C15 O9 -74.2(10) . . . . ?
O8 Ba1 C15 O9 84.9(8) . . . . ?
Ba2 Ba1 C15 O9 26.7(7) . . . . ?
O3 Ba1 C15 O10 47.5(7) . . . . ?
O6 Ba1 C15 O10 128.2(7) . . . . ?
OW2 Ba1 C15 O10 -113.1(8) . . . . ?
O11 Ba1 C15 O10 -24.2(7) . . . . ?
O4 Ba1 C15 O10 -164.3(7) . . . . ?
O1 Ba1 C15 O10 -4.9(10) . . . . ?
O9 Ba1 C15 O10 171.7(13) . . . . ?
N1 Ba1 C15 O10 97.5(8) . . . . ?
O8 Ba1 C15 O10 -103.4(8) . . . . ?
Ba2 Ba1 C15 O10 -161.6(8) . . . . ?
Ba2 O4 C7 O3 20.6(12) . . . 1_455 ?
Ba1 O4 C7 O3 140.2(12) . . . 1_455 ?
Ba2 O4 C7 C3 -156.3(9) . . . 2_556 ?
Ba1 O4 C7 C3 -37(2) . . . 2_556 ?
Ba1 O4 C7 Ba2 119.6(14) . . . . ?
O10 Ba2 C7 O4 133.2(7) 1_455 . . . ?
O9 Ba2 C7 O4 -40.9(7) . . . . ?
O7 Ba2 C7 O4 33.1(9) . . . . ?
O3 Ba2 C7 O4 161.6(11) 1_455 . . . ?
O12 Ba2 C7 O4 -149.3(7) . . . . ?
OW1 Ba2 C7 O4 -101.4(7) . . . . ?
N2 Ba2 C7 O4 -156.3(11) . . . . ?
Ba1 Ba2 C7 O4 -20.4(6) . . . . ?
Ba1 Ba2 C7 O4 132.0(8) 1_455 . . . ?
O10 Ba2 C7 O3 -28.4(7) 1_455 . . 1_455 ?
O9 Ba2 C7 O3 157.5(7) . . . 1_455 ?
O7 Ba2 C7 O3 -128.4(7) . . . 1_455 ?
O4 Ba2 C7 O3 -161.6(11) . . . 1_455 ?
O12 Ba2 C7 O3 49.2(8) . . . 1_455 ?
OW1 Ba2 C7 O3 97.0(7) . . . 1_455 ?
N2 Ba2 C7 O3 42.2(15) . . . 1_455 ?
Ba1 Ba2 C7 O3 178.0(7) . . . 1_455 ?
Ba1 Ba2 C7 O3 -29.6(6) 1_455 . . 1_455 ?
O10 Ba2 C7 C3 -125(2) 1_455 . . 2_556 ?
O9 Ba2 C7 C3 61(2) . . . 2_556 ?
O7 Ba2 C7 C3 135.3(19) . . . 2_556 ?
O4 Ba2 C7 C3 102(2) . . . 2_556 ?
O3 Ba2 C7 C3 -96(2) 1_455 . . 2_556 ?
O12 Ba2 C7 C3 -47(2) . . . 2_556 ?
OW1 Ba2 C7 C3 0.8(19) . . . 2_556 ?
N2 Ba2 C7 C3 -54(3) . . . 2_556 ?
Ba1 Ba2 C7 C3 82(2) . . . 2_556 ?
Ba1 Ba2 C7 C3 -126(2) 1_455 . . 2_556 ?
